data_4316700
loop_
_publ_author_name
' Tomoka Yamaguchi '
'Jean-Pierre Costes'
'Yukana Kishima'
'Masaaki Kojima'
'Yukinari Sunatsuki'
'Nicolas Br\'efuel'
'Jean-Pierre Tuchagues'
'Laure Vendier'
'Wolfgang Wernsdorfer'

_publ_contact_author 'Costes jean-Pierre'
_publ_contact_author_address
;
Laboratoire de Chimie de Coordination
205 Route de Narbonne
31077 Toulouse Cedex 04
;
_publ_contact_author_email jean-pierre.costes@lcc-toulouse.fr
_publ_section_title
;
 Face-Sharing Heterotrinuclear MII-LnIII-MII (M = Mn, Fe, Co, Zn; Ln = La,
 Gd, Tb, Dy) Complexes: Synthesis, Structures, and Magnetic Properties
;
_journal_name_full 'Inorganic Chemistry'
_journal_page_first 9125
_journal_page_last 9135
_journal_paper_doi 10.1021/ic100460w
_journal_volume 49
_journal_year 2010
_chemical_absolute_configuration ad
_chemical_compound_source 'synthesis as described'
_chemical_formula_moiety 'C58 H60 Co2 Dy N6 O12, C H4 O, N O3'
_chemical_formula_sum 'C59 H64 Co2 Dy N7 O16'
_chemical_formula_weight 1407.53
_chemical_name_systematic
;
 ?
;
_space_group_IT_number 19
_symmetry_cell_setting orthorhombic
_symmetry_Int_Tables_number 19
_symmetry_space_group_name_Hall 'P 2ac 2ab'
_symmetry_space_group_name_H-M 'P 21 21 21'
_atom_sites_solution_hydrogens geom
_atom_sites_solution_primary direct
_atom_sites_solution_secondary difmap
_cell_angle_alpha 90
_cell_angle_beta 90
_cell_angle_gamma 90
_cell_formula_units_Z 4
_cell_length_a 15.7227(10)
_cell_length_b 15.8241(10)
_cell_length_c 24.3813(15)
_cell_measurement_reflns_used 4500
_cell_measurement_temperature 180
_cell_measurement_theta_max 32.1539
_cell_measurement_theta_min 2.8166
_cell_measurement_wavelength 0.71073
_cell_volume 6066.0(7)
_computing_cell_refinement 'CrysAlis RED, Oxford Diffraction Ltd.'
_computing_data_collection 'CrysAlis CCD, Oxford Diffraction Ltd.'
_computing_data_reduction 'CrysAlis RED, Oxford Diffraction Ltd.'
_computing_molecular_graphics 'Ortep-3 for Windows (Farrugia, 1997)'
_computing_publication_material 'WinGX publication routines (Farrugia, 1999)'
_computing_structure_refinement 'SHELXL-97 (Sheldrick, 1997)'
_computing_structure_solution 'SIR92 (Giacovazzo et al, 1993)'
_diffrn_ambient_temperature 180
_diffrn_measured_fraction_theta_full 0.996
_diffrn_measured_fraction_theta_max 0.996
_diffrn_measurement_device_type 'Oxford-Diffraction XCALIBUR'
_diffrn_measurement_method \w-\f
_diffrn_radiation_monochromator graphite
_diffrn_radiation_source 'fine-focus sealed tube'
_diffrn_radiation_type MoK\a
_diffrn_reflns_av_R_equivalents 0.0583
_diffrn_reflns_av_unetI/netI 0.0678
_diffrn_reflns_limit_h_max 19
_diffrn_reflns_limit_h_min -19
_diffrn_reflns_limit_k_max 19
_diffrn_reflns_limit_k_min -17
_diffrn_reflns_limit_l_max 29
_diffrn_reflns_limit_l_min -29
_diffrn_reflns_number 44289
_diffrn_reflns_theta_full 25.68
_diffrn_reflns_theta_max 25.68
_diffrn_reflns_theta_min 3.07
_diffrn_standards_decay_% 0
_diffrn_standards_interval_count 0
_diffrn_standards_interval_time 0
_diffrn_standards_number 0
_exptl_absorpt_coefficient_mu 1.833
_exptl_absorpt_correction_T_max 0.7976
_exptl_absorpt_correction_T_min 0.512
_exptl_absorpt_correction_type multi-scan
_exptl_absorpt_process_details
;
        [c.f. r.h. blessing, acta cryst. (1995), a51, 33-38]
;
_exptl_crystal_colour orange
_exptl_crystal_density_diffrn 1.541
_exptl_crystal_density_method 'not measured'
_exptl_crystal_description block
_exptl_crystal_F_000 2860
_exptl_crystal_size_max 0.375
_exptl_crystal_size_mid 0.15
_exptl_crystal_size_min 0.125
_refine_diff_density_max 0.982
_refine_diff_density_min -0.608
_refine_diff_density_rms 0.094
_refine_ls_abs_structure_details 'Flack H D (1983), Acta Cryst. A39, 876-881'
_refine_ls_abs_structure_Flack -0.014(8)
_refine_ls_extinction_method none
_refine_ls_goodness_of_fit_ref 0.964
_refine_ls_hydrogen_treatment constr
_refine_ls_matrix_type full
_refine_ls_number_parameters 776
_refine_ls_number_reflns 11485
_refine_ls_number_restraints 0
_refine_ls_restrained_S_all 0.964
_refine_ls_R_factor_all 0.0485
_refine_ls_R_factor_gt 0.0384
_refine_ls_shift/su_max 0.001
_refine_ls_shift/su_mean 0
_refine_ls_structure_factor_coef Fsqd
_refine_ls_weighting_details 'calc w=1/[\s^2^(Fo^2^)+(0.0514P)^2^+0.0000P] where P=(Fo^2^+2Fc^2^)/3'
_refine_ls_weighting_scheme calc
_refine_ls_wR_factor_gt 0.0914
_refine_ls_wR_factor_ref 0.0945
_reflns_number_gt 9170
_reflns_number_total 11485
_reflns_threshold_expression >2\s(I)
_cod_data_source_file ic100460w_si_002_4.cif
_cod_data_source_block 3
_cod_database_code 4316700

loop_
_symmetry_equiv_pos_as_xyz
'x, y, z'
'-x+1/2, -y, z+1/2'
'x+1/2, -y+1/2, -z'
'-x, y+1/2, -z+1/2'

loop_
_atom_site_label
_atom_site_type_symbol
_atom_site_fract_x
_atom_site_fract_y
_atom_site_fract_z
_atom_site_U_iso_or_equiv
_atom_site_adp_type
_atom_site_occupancy
_atom_site_symmetry_multiplicity
_atom_site_calc_flag
_atom_site_refinement_flags
_atom_site_disorder_assembly
_atom_site_disorder_group
C1 C 0.2482(4) 0.4994(4) 0.2516(3) 0.0386(16) Uani 1 1 d . . .
H1A H 0.2355 0.5568 0.263 0.046 Uiso 1 1 calc R . .
H1B H 0.2225 0.4903 0.2159 0.046 Uiso 1 1 calc R . .
C2 C 0.3859(4) 0.4718(4) 0.3044(3) 0.0363(15) Uani 1 1 d . . .
H2A H 0.4455 0.4879 0.3039 0.044 Uiso 1 1 calc R . .
H2B H 0.3572 0.5071 0.3312 0.044 Uiso 1 1 calc R . .
C3 C 0.3687(4) 0.4156(4) 0.2082(3) 0.0433(18) Uani 1 1 d . . .
H3A H 0.3647 0.436 0.1708 0.052 Uiso 1 1 calc R . .
H3B H 0.4268 0.3977 0.2145 0.052 Uiso 1 1 calc R . .
C4 C 0.3469(4) 0.4873(4) 0.2475(3) 0.0309(15) Uani 1 1 d . . .
C5 C 0.3847(4) 0.5711(4) 0.2238(3) 0.051(2) Uani 1 1 d . . .
H5A H 0.3466 0.5938 0.1968 0.077 Uiso 1 1 calc R . .
H5B H 0.4388 0.5597 0.2071 0.077 Uiso 1 1 calc R . .
H5C H 0.3919 0.6113 0.2529 0.077 Uiso 1 1 calc R . .
C6 C 0.1233(4) -0.1829(4) 0.4785(3) 0.0351(16) Uani 1 1 d . . .
H6A H 0.1227 -0.1995 0.5168 0.042 Uiso 1 1 calc R . .
H6B H 0.1667 -0.216 0.4601 0.042 Uiso 1 1 calc R . .
C7 C -0.0274(4) -0.1321(5) 0.4645(3) 0.0467(18) Uani 1 1 d . . .
H7A H -0.0848 -0.1536 0.4602 0.056 Uiso 1 1 calc R . .
H7B H -0.0207 -0.1147 0.5024 0.056 Uiso 1 1 calc R . .
C8 C 0.0446(4) -0.2155(4) 0.3911(3) 0.0444(18) Uani 1 1 d . . .
H8A H 0.0641 -0.2727 0.3842 0.053 Uiso 1 1 calc R . .
H8B H -0.0106 -0.2091 0.3738 0.053 Uiso 1 1 calc R . .
C9 C 0.0352(4) -0.2025(4) 0.4524(3) 0.0350(16) Uani 1 1 d . . .
C10 C 0.0032(5) -0.2845(5) 0.4776(3) 0.054(2) Uani 1 1 d . . .
H10A H -0.0091 -0.2757 0.5157 0.081 Uiso 1 1 calc R . .
H10B H 0.0462 -0.3273 0.474 0.081 Uiso 1 1 calc R . .
H10C H -0.0475 -0.3023 0.4589 0.081 Uiso 1 1 calc R . .
C11 C 0.1600(4) 0.4721(4) 0.3265(3) 0.0326(16) Uani 1 1 d . . .
H11 H 0.1527 0.5304 0.3243 0.039 Uiso 1 1 calc R . .
C12 C 0.1119(4) 0.4292(4) 0.3683(2) 0.0266(13) Uani 1 1 d . . .
C13 C 0.0524(4) 0.4797(4) 0.3974(2) 0.0317(14) Uani 1 1 d . . .
H13 H 0.05 0.5376 0.3911 0.038 Uiso 1 1 calc R . .
C14 C -0.0013(4) 0.4434(4) 0.4345(2) 0.0353(15) Uani 1 1 d . . .
H14 H -0.0407 0.4764 0.4532 0.042 Uiso 1 1 calc R . .
C15 C 0.0032(4) 0.3557(4) 0.4443(2) 0.0312(13) Uani 1 1 d . . .
H15 H -0.0338 0.3311 0.4694 0.037 Uiso 1 1 calc R . .
C16 C 0.0596(4) 0.3075(4) 0.4181(2) 0.0277(14) Uani 1 1 d . . .
C17 C 0.1164(3) 0.3414(4) 0.3801(2) 0.0282(15) Uani 1 1 d . . .
C18 C 0.0160(4) 0.1819(4) 0.4651(2) 0.0319(15) Uani 1 1 d . . .
H18A H 0.0297 0.2044 0.5006 0.048 Uiso 1 1 calc R . .
H18B H 0.0259 0.122 0.4649 0.048 Uiso 1 1 calc R . .
H18C H -0.0427 0.1929 0.457 0.048 Uiso 1 1 calc R . .
C19 C 0.4471(3) 0.3505(4) 0.3419(2) 0.0308(13) Uani 1 1 d . . .
H19 H 0.494 0.3861 0.3442 0.037 Uiso 1 1 calc R . .
C20 C 0.4586(4) 0.2664(4) 0.3618(2) 0.0272(14) Uani 1 1 d . . .
C21 C 0.5383(4) 0.2472(4) 0.3859(2) 0.0304(14) Uani 1 1 d . . .
H21 H 0.5806 0.2882 0.3855 0.036 Uiso 1 1 calc R . .
C22 C 0.5552(4) 0.1714(4) 0.4094(2) 0.0319(15) Uani 1 1 d . . .
H22 H 0.6082 0.1604 0.4248 0.038 Uiso 1 1 calc R . .
C23 C 0.4911(4) 0.1100(4) 0.4097(2) 0.0305(14) Uani 1 1 d . . .
H23 H 0.5022 0.0572 0.4248 0.037 Uiso 1 1 calc R . .
C24 C 0.4130(3) 0.1263(4) 0.3883(2) 0.0281(14) Uani 1 1 d . . .
C25 C 0.3949(3) 0.2038(3) 0.3620(2) 0.0232(13) Uani 1 1 d . . .
C26 C 0.3589(4) -0.0094(4) 0.4160(3) 0.0420(17) Uani 1 1 d . . .
H26A H 0.4036 -0.0398 0.3978 0.063 Uiso 1 1 calc R . .
H26B H 0.3073 -0.0418 0.4145 0.063 Uiso 1 1 calc R . .
H26C H 0.3744 0.0001 0.4536 0.063 Uiso 1 1 calc R . .
C27 C 0.2812(4) 0.3108(4) 0.1714(3) 0.0379(16) Uani 1 1 d . . .
H27 H 0.2964 0.3378 0.139 0.046 Uiso 1 1 calc R . .
C28 C 0.2262(4) 0.2380(4) 0.1659(2) 0.0344(15) Uani 1 1 d . . .
C29 C 0.2120(4) 0.2068(4) 0.1122(3) 0.0383(17) Uani 1 1 d . . .
H29 H 0.2311 0.2381 0.0824 0.046 Uiso 1 1 calc R . .
C30 C 0.1714(4) 0.1327(4) 0.1032(2) 0.0409(17) Uani 1 1 d . . .
H30 H 0.1645 0.1127 0.0676 0.049 Uiso 1 1 calc R . .
C31 C 0.1397(4) 0.0861(4) 0.1480(3) 0.0357(15) Uani 1 1 d . . .
H31 H 0.1118 0.0351 0.142 0.043 Uiso 1 1 calc R . .
C32 C 0.1498(4) 0.1153(4) 0.1999(2) 0.0287(14) Uani 1 1 d . . .
C33 C 0.1939(4) 0.1922(4) 0.2111(2) 0.0281(13) Uani 1 1 d . . .
C34 C 0.0738(4) -0.0004(4) 0.2386(3) 0.0389(16) Uani 1 1 d . . .
H34A H 0.0228 0.012 0.2184 0.058 Uiso 1 1 calc R . .
H34B H 0.0591 -0.0237 0.2737 0.058 Uiso 1 1 calc R . .
H34C H 0.1073 -0.0406 0.2185 0.058 Uiso 1 1 calc R . .
C35 C 0.1649(4) -0.0548(4) 0.5188(3) 0.0334(16) Uani 1 1 d . . .
H35 H 0.1606 -0.0868 0.5507 0.04 Uiso 1 1 calc R . .
C36 C 0.1932(4) 0.0310(3) 0.5261(2) 0.0270(13) Uani 1 1 d . . .
C37 C 0.2157(4) 0.0548(4) 0.5790(2) 0.0331(15) Uani 1 1 d . . .
H37 H 0.207 0.0172 0.6078 0.04 Uiso 1 1 calc R . .
C38 C 0.2505(4) 0.1331(4) 0.5896(2) 0.0336(15) Uani 1 1 d . . .
H38 H 0.2653 0.1482 0.6252 0.04 Uiso 1 1 calc R . .
C39 C 0.2636(4) 0.1901(4) 0.5459(2) 0.0286(14) Uani 1 1 d . . .
H39 H 0.2882 0.2426 0.5524 0.034 Uiso 1 1 calc R . .
C40 C 0.2399(4) 0.1678(4) 0.4942(2) 0.0268(14) Uani 1 1 d . . .
C41 C 0.2023(4) 0.0888(3) 0.4820(2) 0.0246(13) Uani 1 1 d . . .
C42 C 0.2846(4) 0.3015(3) 0.4571(3) 0.0330(15) Uani 1 1 d . . .
H42A H 0.2493 0.3308 0.483 0.049 Uiso 1 1 calc R . .
H42B H 0.2853 0.3319 0.423 0.049 Uiso 1 1 calc R . .
H42C H 0.3415 0.2977 0.4713 0.049 Uiso 1 1 calc R . .
C43 C -0.0861(4) -0.0211(4) 0.4127(2) 0.0329(15) Uani 1 1 d . . .
H43 H -0.1367 -0.046 0.424 0.04 Uiso 1 1 calc R . .
C44 C -0.0941(4) 0.0545(4) 0.3791(2) 0.0289(14) Uani 1 1 d . . .
C45 C -0.1763(4) 0.0900(4) 0.3728(2) 0.0323(14) Uani 1 1 d . . .
H45 H -0.2224 0.0621 0.3884 0.039 Uiso 1 1 calc R . .
C46 C -0.1908(4) 0.1626(3) 0.3451(2) 0.0303(13) Uani 1 1 d . . .
H46 H -0.2455 0.1843 0.3423 0.036 Uiso 1 1 calc R . .
C47 C -0.1232(4) 0.2039(4) 0.3212(2) 0.0272(14) Uani 1 1 d . . .
H47 H -0.1325 0.2538 0.302 0.033 Uiso 1 1 calc R . .
C48 C -0.0426(4) 0.1722(4) 0.3253(2) 0.0251(13) Uani 1 1 d . . .
C49 C -0.0246(3) 0.0969(3) 0.3545(2) 0.0244(13) Uani 1 1 d . . .
C50 C 0.0177(4) 0.2822(4) 0.2700(3) 0.0361(16) Uani 1 1 d . . .
H50A H -0.0168 0.2677 0.239 0.054 Uiso 1 1 calc R . .
H50B H 0.0718 0.3028 0.2576 0.054 Uiso 1 1 calc R . .
H50C H -0.0103 0.3254 0.291 0.054 Uiso 1 1 calc R . .
C51 C 0.1638(4) -0.1896(4) 0.3345(3) 0.0400(18) Uani 1 1 d . . .
H51 H 0.1633 -0.2482 0.3317 0.048 Uiso 1 1 calc R . .
C52 C 0.2282(4) -0.1454(4) 0.3041(2) 0.0333(14) Uani 1 1 d . . .
C53 C 0.2779(5) -0.1946(4) 0.2700(3) 0.0433(18) Uani 1 1 d . . .
H53 H 0.2698 -0.2528 0.2695 0.052 Uiso 1 1 calc R . .
C54 C 0.3397(5) -0.1592(5) 0.2365(3) 0.054(2) Uani 1 1 d . . .
H54 H 0.374 -0.1931 0.2145 0.065 Uiso 1 1 calc R . .
C55 C 0.3492(4) -0.0699(4) 0.2366(3) 0.0408(17) Uani 1 1 d . . .
H55 H 0.3885 -0.045 0.2131 0.049 Uiso 1 1 calc R . .
C56 C 0.3027(4) -0.0212(4) 0.2699(2) 0.0324(15) Uani 1 1 d . . .
C57 C 0.2420(4) -0.0548(4) 0.3057(2) 0.0294(15) Uani 1 1 d . . .
C58 C 0.3688(4) 0.1044(4) 0.2385(2) 0.0367(16) Uani 1 1 d . . .
H58A H 0.4241 0.0829 0.2478 0.055 Uiso 1 1 calc R . .
H58B H 0.3676 0.1644 0.2443 0.055 Uiso 1 1 calc R . .
H58C H 0.3569 0.0924 0.2007 0.055 Uiso 1 1 calc R . .
C100 C 0.1646(6) 0.5363(5) 0.5312(4) 0.078(3) Uani 1 1 d . . .
H10D H 0.1872 0.4857 0.5473 0.117 Uiso 1 1 calc R . .
H10E H 0.1569 0.5279 0.4925 0.117 Uiso 1 1 calc R . .
H10F H 0.1109 0.5495 0.5478 0.117 Uiso 1 1 calc R . .
N1 N 0.2124(3) 0.4389(3) 0.2916(2) 0.0318(12) Uani 1 1 d . . .
N2 N 0.3788(3) 0.3828(3) 0.3211(2) 0.0340(13) Uani 1 1 d . . .
N3 N 0.3111(3) 0.3423(3) 0.21521(19) 0.0331(11) Uani 1 1 d . . .
N4 N 0.1449(3) -0.0925(3) 0.4745(2) 0.0321(13) Uani 1 1 d . . .
N5 N -0.0166(3) -0.0575(3) 0.4287(2) 0.0355(13) Uani 1 1 d . . .
N6 N 0.1054(3) -0.1548(3) 0.36598(19) 0.0338(12) Uani 1 1 d . . .
N7 N 0.2670(4) 0.6445(4) 0.4042(3) 0.0541(15) Uani 1 1 d . . .
O1 O 0.1729(2) 0.2929(2) 0.35412(16) 0.0269(9) Uani 1 1 d . . .
O2 O 0.3191(2) 0.2147(2) 0.34046(15) 0.0259(8) Uani 1 1 d . . .
O3 O 0.2040(2) 0.2160(2) 0.26196(15) 0.0264(9) Uani 1 1 d . . .
O4 O 0.0540(2) 0.0700(2) 0.35805(15) 0.0257(9) Uani 1 1 d . . .
O5 O 0.1982(2) -0.0056(2) 0.33914(15) 0.0269(9) Uani 1 1 d . . .
O6 O 0.1765(3) 0.0728(2) 0.43192(14) 0.0249(9) Uani 1 1 d . . .
O7 O 0.0691(2) 0.2218(3) 0.42387(16) 0.0295(10) Uani 1 1 d . . .
O8 O 0.3461(2) 0.0697(2) 0.38936(17) 0.0325(10) Uani 1 1 d . . .
O9 O 0.1217(3) 0.0754(3) 0.24612(16) 0.0327(10) Uani 1 1 d . . .
O10 O 0.2516(3) 0.2183(2) 0.44823(16) 0.0304(10) Uani 1 1 d . . .
O11 O 0.0301(2) 0.2089(2) 0.30363(16) 0.0285(9) Uani 1 1 d . . .
O12 O 0.3066(3) 0.0653(2) 0.27212(15) 0.0334(10) Uani 1 1 d . . .
O20 O 0.2931(3) 0.6464(3) 0.3566(2) 0.0660(15) Uani 1 1 d . . .
O21 O 0.1913(4) 0.6351(4) 0.4159(2) 0.0715(16) Uani 1 1 d . . .
O22 O 0.3123(5) 0.6586(7) 0.4421(3) 0.149(4) Uani 1 1 d . . .
O23 O 0.2203(4) 0.6018(3) 0.5396(2) 0.0605(15) Uani 1 1 d . . .
H23A H 0.2456 0.6123 0.511 0.091 Uiso 1 1 calc R . .
Co1 Co 0.26792(5) 0.31890(5) 0.29612(3) 0.02629(19) Uani 1 1 d . . .
Co2 Co 0.10855(5) -0.03202(5) 0.40062(3) 0.02639(19) Uani 1 1 d . . .
Dy1 Dy 0.186275(18) 0.143081(17) 0.346769(11) 0.02764(8) Uani 1 1 d . . .

loop_
_atom_site_aniso_label
_atom_site_aniso_U_11
_atom_site_aniso_U_22
_atom_site_aniso_U_33
_atom_site_aniso_U_23
_atom_site_aniso_U_13
_atom_site_aniso_U_12
C1 0.031(4) 0.040(4) 0.044(4) 0.017(3) 0.003(3) 0.000(3)
C2 0.031(4) 0.034(4) 0.043(4) 0.009(3) -0.001(3) -0.007(3)
C3 0.029(4) 0.049(4) 0.052(5) 0.025(4) 0.012(3) -0.002(3)
C4 0.021(3) 0.031(4) 0.042(4) 0.016(3) -0.001(3) -0.006(3)
C5 0.036(4) 0.044(4) 0.074(5) 0.024(4) 0.008(4) -0.011(3)
C6 0.043(4) 0.023(3) 0.039(4) 0.005(3) -0.012(3) -0.007(3)
C7 0.038(4) 0.062(5) 0.041(4) 0.019(4) -0.002(3) -0.010(4)
C8 0.040(4) 0.042(4) 0.052(5) 0.004(3) -0.010(3) -0.020(3)
C9 0.033(4) 0.043(4) 0.029(4) 0.010(3) -0.011(3) -0.013(3)
C10 0.064(5) 0.050(5) 0.048(5) 0.020(4) -0.012(4) -0.023(4)
C11 0.025(3) 0.029(3) 0.044(4) 0.008(3) -0.010(3) -0.008(3)
C12 0.022(3) 0.038(4) 0.020(3) 0.000(3) -0.001(2) -0.009(3)
C13 0.037(4) 0.026(3) 0.032(4) -0.003(3) -0.002(3) 0.001(3)
C14 0.036(4) 0.045(4) 0.025(4) -0.006(3) 0.000(3) 0.003(3)
C15 0.031(3) 0.033(3) 0.030(3) 0.003(3) 0.004(3) 0.002(3)
C16 0.028(3) 0.030(4) 0.025(3) 0.001(3) -0.007(3) 0.005(3)
C17 0.014(3) 0.032(4) 0.039(4) -0.023(3) -0.011(3) 0.013(3)
C18 0.029(3) 0.038(4) 0.029(4) 0.005(3) 0.005(3) -0.003(3)
C19 0.017(3) 0.032(3) 0.043(3) 0.002(3) -0.002(3) -0.003(3)
C20 0.019(3) 0.035(4) 0.027(4) -0.004(3) 0.001(2) 0.002(3)
C21 0.024(3) 0.036(4) 0.031(4) -0.002(3) 0.006(3) -0.003(3)
C22 0.022(3) 0.044(4) 0.030(4) 0.003(3) 0.002(3) 0.004(3)
C23 0.028(3) 0.032(3) 0.032(4) 0.008(3) 0.003(3) 0.006(3)
C24 0.022(3) 0.039(4) 0.022(3) -0.001(3) 0.004(2) -0.002(3)
C25 0.017(3) 0.028(3) 0.025(3) 0.004(2) 0.004(2) 0.007(2)
C26 0.044(4) 0.034(4) 0.048(4) 0.005(3) -0.013(3) 0.002(3)
C27 0.039(4) 0.043(4) 0.032(4) 0.010(3) 0.007(3) 0.008(3)
C28 0.031(3) 0.038(4) 0.034(4) 0.006(3) -0.001(3) 0.006(3)
C29 0.030(4) 0.057(5) 0.028(4) 0.007(3) 0.006(3) 0.013(3)
C30 0.043(4) 0.058(5) 0.021(3) 0.001(3) -0.005(3) 0.007(4)
C31 0.030(3) 0.040(4) 0.038(4) -0.003(3) -0.006(3) 0.005(3)
C32 0.026(3) 0.035(4) 0.025(3) 0.008(3) 0.000(3) 0.009(3)
C33 0.026(3) 0.037(4) 0.021(3) 0.001(3) -0.003(3) 0.007(3)
C34 0.029(4) 0.046(4) 0.042(4) 0.002(3) -0.004(3) -0.013(3)
C35 0.038(4) 0.032(4) 0.030(4) 0.010(3) 0.000(3) 0.001(3)
C36 0.021(3) 0.029(3) 0.031(3) 0.000(2) -0.003(3) -0.004(3)
C37 0.038(4) 0.030(4) 0.031(4) 0.011(3) -0.002(3) 0.002(3)
C38 0.041(4) 0.036(4) 0.024(3) -0.002(3) -0.005(3) -0.004(3)
C39 0.022(3) 0.031(3) 0.033(4) -0.005(3) -0.004(3) 0.001(3)
C40 0.018(3) 0.031(4) 0.031(3) -0.001(3) 0.002(3) 0.001(2)
C41 0.026(3) 0.026(3) 0.022(3) -0.001(2) 0.000(2) 0.007(3)
C42 0.033(4) 0.026(3) 0.040(4) 0.006(3) -0.005(3) -0.005(3)
C43 0.033(4) 0.038(4) 0.028(4) 0.001(3) 0.005(3) -0.008(3)
C44 0.026(3) 0.033(4) 0.027(3) -0.002(3) 0.000(3) -0.003(3)
C45 0.021(3) 0.042(4) 0.034(3) -0.012(3) 0.003(3) -0.008(3)
C46 0.021(3) 0.030(3) 0.040(3) -0.008(3) 0.004(3) 0.002(3)
C47 0.028(3) 0.020(3) 0.033(3) -0.005(2) -0.007(3) 0.000(3)
C48 0.022(3) 0.031(3) 0.023(3) 0.001(2) 0.002(2) -0.004(3)
C49 0.016(3) 0.028(3) 0.029(3) -0.002(3) -0.004(3) -0.003(2)
C50 0.033(4) 0.029(4) 0.046(4) 0.013(3) -0.002(3) 0.001(3)
C51 0.053(5) 0.026(3) 0.041(4) 0.002(3) -0.018(3) -0.001(3)
C52 0.036(3) 0.037(4) 0.027(3) 0.005(3) -0.003(3) 0.002(3)
C53 0.057(5) 0.033(4) 0.041(4) -0.007(3) -0.005(4) 0.011(3)
C54 0.054(5) 0.067(6) 0.041(4) 0.000(4) 0.007(3) 0.026(4)
C55 0.049(4) 0.041(4) 0.033(4) -0.002(3) 0.009(3) 0.008(3)
C56 0.035(4) 0.032(4) 0.030(3) -0.002(3) -0.009(3) 0.006(3)
C57 0.028(3) 0.030(4) 0.030(4) -0.009(3) -0.013(3) 0.022(3)
C58 0.028(4) 0.048(4) 0.034(4) 0.004(3) 0.003(3) -0.002(3)
C100 0.091(8) 0.078(6) 0.064(6) 0.021(5) -0.035(5) -0.010(6)
N1 0.020(3) 0.038(3) 0.038(3) 0.011(2) 0.002(2) -0.001(2)
N2 0.033(3) 0.030(3) 0.038(3) 0.004(2) 0.004(2) -0.011(2)
N3 0.027(3) 0.037(3) 0.035(3) 0.011(2) 0.005(2) 0.001(3)
N4 0.038(3) 0.025(3) 0.033(3) -0.002(2) -0.011(2) 0.001(2)
N5 0.024(3) 0.041(3) 0.041(3) 0.012(3) 0.003(2) -0.006(3)
N6 0.040(3) 0.030(3) 0.032(3) 0.008(2) -0.011(2) -0.011(3)
N7 0.054(4) 0.048(4) 0.060(4) 0.007(4) -0.017(4) -0.001(4)
O1 0.025(2) 0.026(2) 0.029(2) 0.0045(17) 0.0024(19) 0.0008(17)
O2 0.0183(19) 0.0254(19) 0.034(2) 0.0060(17) -0.004(2) 0.0021(17)
O3 0.027(2) 0.030(2) 0.023(2) 0.0002(17) -0.0005(17) -0.0022(18)
O4 0.020(2) 0.028(2) 0.030(2) 0.0070(17) -0.0015(17) -0.0020(17)
O5 0.021(2) 0.024(2) 0.035(2) 0.0042(17) -0.003(2) 0.0004(17)
O6 0.032(2) 0.0216(19) 0.021(2) 0.0001(16) -0.0047(19) -0.0045(19)
O7 0.023(2) 0.034(2) 0.032(2) 0.0075(19) 0.0047(18) -0.0048(19)
O8 0.027(2) 0.030(2) 0.041(3) 0.011(2) -0.0042(19) -0.0025(19)
O9 0.035(3) 0.034(2) 0.028(2) -0.0028(19) -0.0009(19) -0.005(2)
O10 0.034(3) 0.030(2) 0.027(2) 0.0089(19) -0.0071(19) -0.0083(19)
O11 0.026(2) 0.028(2) 0.031(2) 0.0079(18) -0.0024(18) -0.0021(18)
O12 0.030(2) 0.037(2) 0.033(2) -0.0017(18) 0.008(2) -0.002(2)
O20 0.077(4) 0.060(3) 0.061(4) 0.018(3) 0.016(3) 0.006(3)
O21 0.058(3) 0.069(4) 0.087(4) -0.002(3) 0.028(3) -0.013(4)
O22 0.095(6) 0.263(11) 0.088(5) 0.013(6) -0.043(5) -0.031(8)
O23 0.061(4) 0.072(4) 0.049(3) 0.002(3) -0.013(3) -0.022(3)
Co1 0.0210(4) 0.0292(4) 0.0287(5) 0.0065(4) 0.0007(4) -0.0017(4)
Co2 0.0243(4) 0.0269(4) 0.0280(5) 0.0046(4) -0.0043(4) -0.0039(4)
Dy1 0.02558(14) 0.02697(14) 0.03037(14) 0.00420(13) 0.00057(13) -0.00278(13)

loop_
_atom_type_symbol
_atom_type_description
_atom_type_scat_dispersion_real
_atom_type_scat_dispersion_imag
_atom_type_scat_source
C C 0.0033 0.0016 'International Tables Vol C Tables 4.2.6.8 and 6.1.1.4'
H H 0 0 'International Tables Vol C Tables 4.2.6.8 and 6.1.1.4'
N N 0.0061 0.0033 'International Tables Vol C Tables 4.2.6.8 and 6.1.1.4'
O O 0.0106 0.006 'International Tables Vol C Tables 4.2.6.8 and 6.1.1.4'
Co Co 0.3494 0.9721 'International Tables Vol C Tables 4.2.6.8 and 6.1.1.4'
Dy Dy -0.1892 4.4098 'International Tables Vol C Tables 4.2.6.8 and 6.1.1.4'

loop_
_geom_angle_atom_site_label_1
_geom_angle_atom_site_label_2
_geom_angle_atom_site_label_3
_geom_angle
_geom_angle_site_symmetry_1
_geom_angle_site_symmetry_3
_geom_angle_publ_flag
N1 C1 C4 109.9(5) . . ?
N2 C2 C4 111.9(5) . . ?
N3 C3 C4 112.0(5) . . ?
C3 C4 C2 111.1(5) . . ?
C3 C4 C5 108.3(5) . . ?
C2 C4 C5 108.5(5) . . ?
C3 C4 C1 110.7(5) . . ?
C2 C4 C1 110.9(5) . . ?
C5 C4 C1 107.2(5) . . ?
N4 C6 C9 111.7(5) . . ?
N5 C7 C9 113.4(5) . . ?
N6 C8 C9 112.4(5) . . ?
C7 C9 C8 110.8(5) . . ?
C7 C9 C10 109.6(6) . . ?
C8 C9 C10 108.3(5) . . ?
C7 C9 C6 110.7(5) . . ?
C8 C9 C6 110.1(5) . . ?
C10 C9 C6 107.4(5) . . ?
N1 C11 C12 127.4(6) . . ?
C13 C12 C17 118.8(5) . . ?
C13 C12 C11 115.8(6) . . ?
C17 C12 C11 125.3(6) . . ?
C14 C13 C12 120.2(6) . . ?
C13 C14 C15 119.7(6) . . ?
C16 C15 C14 121.0(6) . . ?
C15 C16 O7 126.1(6) . . ?
C15 C16 C17 121.6(6) . . ?
O7 C16 C17 112.3(5) . . ?
O1 C17 C16 121.3(5) . . ?
O1 C17 C12 120.0(5) . . ?
C16 C17 C12 118.7(5) . . ?
N2 C19 C20 127.3(5) . . ?
C25 C20 C21 118.5(5) . . ?
C25 C20 C19 124.5(5) . . ?
C21 C20 C19 116.9(5) . . ?
C22 C21 C20 122.6(6) . . ?
C21 C22 C23 118.3(6) . . ?
C24 C23 C22 121.1(6) . . ?
C23 C24 O8 123.9(5) . . ?
C23 C24 C25 121.4(5) . . ?
O8 C24 C25 114.7(5) . . ?
O2 C25 C20 123.4(5) . . ?
O2 C25 C24 118.6(5) . . ?
C20 C25 C24 117.9(5) . . ?
N3 C27 C28 127.7(6) . . ?
C33 C28 C29 119.0(6) . . ?
C33 C28 C27 123.5(6) . . ?
C29 C28 C27 117.2(6) . . ?
C30 C29 C28 121.8(6) . . ?
C29 C30 C31 119.6(6) . . ?
C32 C31 C30 120.3(6) . . ?
C31 C32 O9 125.1(6) . . ?
C31 C32 C33 121.6(5) . . ?
O9 C32 C33 113.2(5) . . ?
O3 C33 C28 123.2(5) . . ?
O3 C33 C32 119.1(5) . . ?
C28 C33 C32 117.7(5) . . ?
N4 C35 C36 128.5(5) . . ?
C37 C36 C41 120.2(5) . . ?
C37 C36 C35 116.6(5) . . ?
C41 C36 C35 123.1(5) . . ?
C38 C37 C36 121.2(5) . . ?
C37 C38 C39 119.4(5) . . ?
C40 C39 C38 119.6(6) . . ?
C39 C40 O10 124.2(5) . . ?
C39 C40 C41 122.5(5) . . ?
O10 C40 C41 113.3(5) . . ?
O6 C41 C40 119.7(5) . . ?
O6 C41 C36 123.3(5) . . ?
C40 C41 C36 116.9(5) . . ?
N5 C43 C44 127.5(6) . . ?
C49 C44 C45 118.0(5) . . ?
C49 C44 C43 124.2(5) . . ?
C45 C44 C43 117.8(5) . . ?
C46 C45 C44 123.0(6) . . ?
C45 C46 C47 119.0(6) . . ?
C48 C47 C46 120.7(5) . . ?
C47 C48 O11 125.7(5) . . ?
C47 C48 C49 122.0(5) . . ?
O11 C48 C49 112.3(5) . . ?
O4 C49 C44 123.0(5) . . ?
O4 C49 C48 119.7(5) . . ?
C44 C49 C48 117.2(5) . . ?
N6 C51 C52 126.0(6) . . ?
C53 C52 C51 115.7(6) . . ?
C53 C52 C57 119.2(6) . . ?
C51 C52 C57 125.1(6) . . ?
C52 C53 C54 121.5(6) . . ?
C53 C54 C55 118.3(6) . . ?
C56 C55 C54 121.1(7) . . ?
C55 C56 O12 125.2(6) . . ?
C55 C56 C57 122.2(6) . . ?
O12 C56 C57 112.6(5) . . ?
O5 C57 C56 121.2(5) . . ?
O5 C57 C52 121.3(6) . . ?
C56 C57 C52 117.5(5) . . ?
C11 N1 C1 114.4(5) . . ?
C11 N1 Co1 126.8(4) . . ?
C1 N1 Co1 117.6(4) . . ?
C19 N2 C2 115.1(5) . . ?
C19 N2 Co1 127.7(4) . . ?
C2 N2 Co1 116.3(4) . . ?
C27 N3 C3 115.9(5) . . ?
C27 N3 Co1 126.6(4) . . ?
C3 N3 Co1 116.1(4) . . ?
C35 N4 C6 117.1(5) . . ?
C35 N4 Co2 125.1(4) . . ?
C6 N4 Co2 115.7(4) . . ?
C43 N5 C7 115.9(5) . . ?
C43 N5 Co2 126.8(4) . . ?
C7 N5 Co2 116.7(4) . . ?
C51 N6 C8 114.7(5) . . ?
C51 N6 Co2 126.8(4) . . ?
C8 N6 Co2 116.3(4) . . ?
O22 N7 O20 121.9(8) . . ?
O22 N7 O21 114.9(8) . . ?
O20 N7 O21 122.9(6) . . ?
C17 O1 Co1 132.9(4) . . ?
C17 O1 Dy1 131.8(3) . . ?
Co1 O1 Dy1 94.68(14) . . ?
C25 O2 Co1 130.4(3) . . ?
C25 O2 Dy1 135.0(3) . . ?
Co1 O2 Dy1 93.98(14) . . ?
C33 O3 Co1 131.5(4) . . ?
C33 O3 Dy1 132.0(3) . . ?
Co1 O3 Dy1 95.04(14) . . ?
C49 O4 Co2 131.9(3) . . ?
C49 O4 Dy1 130.8(3) . . ?
Co2 O4 Dy1 94.22(13) . . ?
C57 O5 Co2 132.3(4) . . ?
C57 O5 Dy1 132.4(4) . . ?
Co2 O5 Dy1 95.10(14) . . ?
C41 O6 Co2 130.1(3) . . ?
C41 O6 Dy1 135.0(3) . . ?
Co2 O6 Dy1 94.87(13) . . ?
C16 O7 C18 116.0(5) . . ?
C24 O8 C26 118.0(5) . . ?
C32 O9 C34 116.9(5) . . ?
C32 O9 Dy1 114.8(3) . . ?
C34 O9 Dy1 127.7(3) . . ?
C40 O10 C42 117.1(4) . . ?
C48 O11 C50 116.4(4) . . ?
C48 O11 Dy1 114.5(3) . . ?
C50 O11 Dy1 128.3(3) . . ?
C56 O12 C58 116.3(5) . . ?
C56 O12 Dy1 114.8(4) . . ?
C58 O12 Dy1 128.9(3) . . ?
O3 Co1 N1 119.07(17) . . ?
O3 Co1 O1 76.88(15) . . ?
N1 Co1 O1 85.22(16) . . ?
O3 Co1 N2 152.76(18) . . ?
N1 Co1 N2 85.69(19) . . ?
O1 Co1 N2 119.25(17) . . ?
O3 Co1 N3 85.34(17) . . ?
N1 Co1 N3 85.76(19) . . ?
O1 Co1 N3 152.87(18) . . ?
N2 Co1 N3 85.4(2) . . ?
O3 Co1 O2 77.33(14) . . ?
N1 Co1 O2 152.50(18) . . ?
O1 Co1 O2 77.01(14) . . ?
N2 Co1 O2 84.94(17) . . ?
N3 Co1 O2 119.11(17) . . ?
O3 Co1 Dy1 45.97(10) . . ?
N1 Co1 Dy1 128.44(13) . . ?
O1 Co1 Dy1 46.05(10) . . ?
N2 Co1 Dy1 128.17(14) . . ?
N3 Co1 Dy1 128.28(14) . . ?
O2 Co1 Dy1 45.99(10) . . ?
O5 Co2 O4 76.59(14) . . ?
O5 Co2 O6 76.25(14) . . ?
O4 Co2 O6 77.43(14) . . ?
O5 Co2 N4 121.05(18) . . ?
O4 Co2 N4 151.31(18) . . ?
O6 Co2 N4 84.91(17) . . ?
O5 Co2 N6 85.06(17) . . ?
O4 Co2 N6 119.85(17) . . ?
O6 Co2 N6 150.96(19) . . ?
N4 Co2 N6 86.01(19) . . ?
O5 Co2 N5 152.96(17) . . ?
O4 Co2 N5 85.83(17) . . ?
O6 Co2 N5 120.07(19) . . ?
N4 Co2 N5 83.7(2) . . ?
N6 Co2 N5 86.1(2) . . ?
O5 Co2 Dy1 45.59(10) . . ?
O4 Co2 Dy1 46.36(10) . . ?
O6 Co2 Dy1 45.44(9) . . ?
N4 Co2 Dy1 128.15(14) . . ?
N6 Co2 Dy1 128.31(14) . . ?
N5 Co2 Dy1 129.14(14) . . ?
O6 Dy1 O5 66.78(13) . . ?
O6 Dy1 O2 109.75(13) . . ?
O5 Dy1 O2 113.49(12) . . ?
O6 Dy1 O3 176.84(14) . . ?
O5 Dy1 O3 113.81(13) . . ?
O2 Dy1 O3 67.11(12) . . ?
O6 Dy1 O1 113.35(12) . . ?
O5 Dy1 O1 179.43(13) . . ?
O2 Dy1 O1 67.02(12) . . ?
O3 Dy1 O1 66.08(13) . . ?
O6 Dy1 O4 67.36(13) . . ?
O5 Dy1 O4 66.26(12) . . ?
O2 Dy1 O4 177.04(13) . . ?
O3 Dy1 O4 115.79(12) . . ?
O1 Dy1 O4 113.24(13) . . ?
O6 Dy1 O9 123.68(12) . . ?
O5 Dy1 O9 65.74(12) . . ?
O2 Dy1 O9 115.71(12) . . ?
O3 Dy1 O9 58.63(12) . . ?
O1 Dy1 O9 113.86(12) . . ?
O4 Dy1 O9 67.04(12) . . ?
O6 Dy1 O11 116.00(13) . . ?
O5 Dy1 O11 113.57(12) . . ?
O2 Dy1 O11 123.69(11) . . ?
O3 Dy1 O11 66.82(12) . . ?
O1 Dy1 O11 65.87(12) . . ?
O4 Dy1 O11 58.28(11) . . ?
O9 Dy1 O11 61.17(11) . . ?
O6 Dy1 O12 113.24(12) . . ?
O5 Dy1 O12 58.49(12) . . ?
O2 Dy1 O12 65.74(12) . . ?
O3 Dy1 O12 65.46(12) . . ?
O1 Dy1 O12 121.75(12) . . ?
O4 Dy1 O12 115.68(12) . . ?
O9 Dy1 O12 62.27(12) . . ?
O11 Dy1 O12 118.86(11) . . ?
O6 Dy1 Co2 39.69(9) . . ?
O5 Dy1 Co2 39.31(9) . . ?
O2 Dy1 Co2 138.58(8) . . ?
O3 Dy1 Co2 142.62(9) . . ?
O1 Dy1 Co2 140.47(9) . . ?
O4 Dy1 Co2 39.42(9) . . ?
O9 Dy1 Co2 84.01(8) . . ?
O11 Dy1 Co2 97.69(8) . . ?
O12 Dy1 Co2 97.76(8) . . ?
O6 Dy1 Co1 138.67(9) . . ?
O5 Dy1 Co1 140.98(9) . . ?
O2 Dy1 Co1 40.03(8) . . ?
O3 Dy1 Co1 38.98(9) . . ?
O1 Dy1 Co1 39.27(9) . . ?
O4 Dy1 Co1 141.91(9) . . ?
O9 Dy1 Co1 97.61(8) . . ?
O11 Dy1 Co1 83.67(8) . . ?
O12 Dy1 Co1 82.48(8) . . ?
Co2 Dy1 Co1 178.27(2) . . ?

loop_
_geom_bond_atom_site_label_1
_geom_bond_atom_site_label_2
_geom_bond_distance
_geom_bond_site_symmetry_2
_geom_bond_publ_flag
C1 N1 1.479(8) . ?
C1 C4 1.568(9) . ?
C2 N2 1.470(7) . ?
C2 C4 1.537(9) . ?
C3 N3 1.482(8) . ?
C3 C4 1.523(9) . ?
C4 C5 1.564(8) . ?
C6 N4 1.474(7) . ?
C6 C9 1.557(8) . ?
C7 N5 1.477(8) . ?
C7 C9 1.515(9) . ?
C8 N6 1.487(8) . ?
C8 C9 1.517(9) . ?
C9 C10 1.521(9) . ?
C11 N1 1.295(8) . ?
C11 C12 1.439(8) . ?
C12 C13 1.420(8) . ?
C12 C17 1.421(8) . ?
C13 C14 1.364(8) . ?
C14 C15 1.411(9) . ?
C15 C16 1.334(8) . ?
C16 O7 1.371(7) . ?
C16 C17 1.395(8) . ?
C17 O1 1.334(6) . ?
C18 O7 1.451(6) . ?
C19 N2 1.293(7) . ?
C19 C20 1.429(8) . ?
C20 C25 1.409(8) . ?
C20 C21 1.416(8) . ?
C21 C22 1.356(8) . ?
C22 C23 1.400(8) . ?
C23 C24 1.359(8) . ?
C24 O8 1.382(7) . ?
C24 C25 1.413(7) . ?
C25 O2 1.313(6) . ?
C26 O8 1.424(7) . ?
C27 N3 1.268(8) . ?
C27 C28 1.446(9) . ?
C28 C33 1.412(8) . ?
C28 C29 1.417(9) . ?
C29 C30 1.352(9) . ?
C30 C31 1.410(9) . ?
C31 C32 1.356(8) . ?
C32 O9 1.364(7) . ?
C32 C33 1.427(8) . ?
C33 O3 1.307(6) . ?
C34 O9 1.429(7) . ?
C35 N4 1.275(7) . ?
C35 C36 1.440(8) . ?
C36 C37 1.390(8) . ?
C36 C41 1.418(7) . ?
C37 C38 1.379(8) . ?
C38 C39 1.410(8) . ?
C39 C40 1.363(8) . ?
C40 O10 1.388(7) . ?
C40 C41 1.414(8) . ?
C41 O6 1.311(6) . ?
C42 O10 1.432(6) . ?
C43 N5 1.295(8) . ?
C43 C44 1.455(8) . ?
C44 C49 1.416(7) . ?
C44 C45 1.418(8) . ?
C45 C46 1.350(8) . ?
C46 C47 1.377(8) . ?
C47 C48 1.366(8) . ?
C48 O11 1.386(6) . ?
C48 C49 1.417(8) . ?
C49 O4 1.310(6) . ?
C50 O11 1.433(7) . ?
C51 N6 1.318(8) . ?
C51 C52 1.436(9) . ?
C52 C53 1.383(9) . ?
C52 C57 1.451(9) . ?
C53 C54 1.387(10) . ?
C54 C55 1.421(11) . ?
C55 C56 1.337(9) . ?
C56 O12 1.372(7) . ?
C56 C57 1.398(9) . ?
C57 O5 1.322(6) . ?
C58 O12 1.419(7) . ?
C100 O23 1.373(9) . ?
N1 Co1 2.093(5) . ?
N2 Co1 2.106(5) . ?
N3 Co1 2.119(5) . ?
N4 Co2 2.118(5) . ?
N5 Co2 2.123(5) . ?
N6 Co2 2.120(5) . ?
N7 O22 1.187(8) . ?
N7 O20 1.231(7) . ?
N7 O21 1.233(8) . ?
O1 Co1 2.098(4) . ?
O1 Dy1 2.386(3) . ?
O2 Co1 2.130(3) . ?
O2 Dy1 2.382(4) . ?
O3 Co1 2.086(4) . ?
O3 Dy1 2.385(4) . ?
O4 Co2 2.101(4) . ?
O4 Dy1 2.395(4) . ?
O5 Co2 2.099(4) . ?
O5 Dy1 2.367(3) . ?
O6 Co2 2.115(4) . ?
O6 Dy1 2.360(3) . ?
O9 Dy1 2.864(4) . ?
O11 Dy1 2.868(4) . ?
O12 Dy1 2.899(4) . ?
Co1 Dy1 3.3034(8) . ?
Co2 Dy1 3.3007(8) . ?
